data_4314302
loop_
_publ_author_name
'Yau-Chen Jiang'
'Sue-Lein Wang'
'Shang-Fan Lee'
'Kwang-Hwa Lii'

_publ_section_title
;
 Novel Transition Metal Oxalatophosphates with a Two-Dimensional Honeycomb
 Structure: (H3TREN)[M2(HPO4)(C2O4)2.5].3H2O (M = MnII and FeII, TREN =
 Tris(2-aminoethyl)amine)
;
_journal_name_full 'Inorganic Chemistry'
_journal_page_first 6154
_journal_page_last 6156
_journal_paper_doi 10.1021/ic030019d
_journal_volume 42
_journal_year 2003
_chemical_formula_iupac '[(H3NCH2CH2)3N][Mn2(HPO4)(C2O4)2.5].3H2O'
_chemical_formula_sum 'C11 H28 Mn2 N4 O17 P'
_chemical_formula_weight 629.22
_space_group_IT_number 2
_symmetry_cell_setting triclinic
_symmetry_space_group_name_Hall '-P 1'
_symmetry_space_group_name_H-M 'P -1'
_atom_sites_solution_hydrogens geom
_atom_sites_solution_primary direct
_atom_sites_solution_secondary difmap
_audit_creation_method SHELXL-97
_cell_angle_alpha 77.6160(10)
_cell_angle_beta 83.3590(10)
_cell_angle_gamma 68.2510(10)
_cell_formula_units_Z 2
_cell_length_a 8.8385(6)
_cell_length_b 9.0586(6)
_cell_length_c 16.0200(10)
_cell_measurement_temperature 295(2)
_cell_volume 1162.68(13)
_computing_molecular_graphics Diamond
_computing_structure_refinement 'SHELXL-97 (Sheldrick, 1997)'
_computing_structure_solution 'SHELXS-97 (Sheldrick, 1990)'
_diffrn_ambient_temperature 295(2)
_diffrn_measured_fraction_theta_full 0.944
_diffrn_measured_fraction_theta_max 0.944
_diffrn_measurement_device_type 'Siemens Smart CCD'
_diffrn_radiation_monochromator graphite
_diffrn_radiation_source 'fine-focus sealed tube'
_diffrn_radiation_type MoK\a
_diffrn_radiation_wavelength 0.71073
_diffrn_reflns_av_R_equivalents 0.0352
_diffrn_reflns_av_sigmaI/netI 0.0377
_diffrn_reflns_limit_h_max 11
_diffrn_reflns_limit_h_min -11
_diffrn_reflns_limit_k_max 11
_diffrn_reflns_limit_k_min -12
_diffrn_reflns_limit_l_max 21
_diffrn_reflns_limit_l_min -21
_diffrn_reflns_number 12238
_diffrn_reflns_theta_full 28.32
_diffrn_reflns_theta_max 28.32
_diffrn_reflns_theta_min 1.30
_exptl_absorpt_coefficient_mu 1.243
_exptl_absorpt_correction_T_max 0.934
_exptl_absorpt_correction_T_min 0.810
_exptl_absorpt_correction_type 'empirical based on symmetry equivalents'
_exptl_crystal_colour colorless
_exptl_crystal_density_diffrn 1.797
_exptl_crystal_density_method 'not measured'
_exptl_crystal_description columnar
_exptl_crystal_F_000 646
_exptl_crystal_size_max 0.14
_exptl_crystal_size_mid 0.08
_exptl_crystal_size_min 0.06
_refine_diff_density_max 0.891
_refine_diff_density_min -0.422
_refine_diff_density_rms 0.087
_refine_ls_extinction_coef 0.0000(9)
_refine_ls_extinction_expression Fc^*^=kFc[1+0.001xFc^2^\l^3^/sin(2\q)]^-1/4^
_refine_ls_extinction_method SHELXL
_refine_ls_goodness_of_fit_ref 1.048
_refine_ls_hydrogen_treatment mixed
_refine_ls_matrix_type full
_refine_ls_number_parameters 317
_refine_ls_number_reflns 5473
_refine_ls_number_restraints 0
_refine_ls_restrained_S_all 1.048
_refine_ls_R_factor_all 0.0573
_refine_ls_R_factor_gt 0.0392
_refine_ls_shift/su_max 5.731
_refine_ls_shift/su_mean 0.018
_refine_ls_structure_factor_coef Fsqd
_refine_ls_weighting_details 'calc w=1/[\s^2^(Fo^2^)+(0.0570P)^2^+0.8765P] where P=(Fo^2^+2Fc^2^)/3'
_refine_ls_weighting_scheme calc
_refine_ls_wR_factor_gt 0.1045
_refine_ls_wR_factor_ref 0.1164
_reflns_number_gt 4265
_reflns_number_total 5473
_reflns_threshold_expression >2sigma(I)
_cod_data_source_file ic030019d_1.cif
_cod_data_source_block mnpoxm
_cod_database_code 4314302

loop_
_symmetry_equiv_pos_as_xyz
'x, y, z'
'-x, -y, -z'

loop_
_atom_site_label
_atom_site_type_symbol
_atom_site_fract_x
_atom_site_fract_y
_atom_site_fract_z
_atom_site_U_iso_or_equiv
_atom_site_adp_type
_atom_site_occupancy
_atom_site_symmetry_multiplicity
_atom_site_calc_flag
_atom_site_refinement_flags
_atom_site_disorder_assembly
_atom_site_disorder_group
Mn1 Mn 0.22712(5) 0.27882(5) 0.42861(2) 0.02398(12) Uani 1 1 d . . .
Mn2 Mn 0.28383(6) 0.25503(5) 0.07339(3) 0.03292(14) Uani 1 1 d . . .
P1 P -0.15271(8) 0.35138(8) 0.52304(4) 0.02202(15) Uani 1 1 d . . .
O1 O -0.0267(2) 0.3251(3) 0.44898(13) 0.0374(5) Uani 1 1 d . . .
O2 O -0.2857(3) 0.2837(3) 0.50384(14) 0.0394(5) Uani 1 1 d . . .
H2O H -0.3604 0.3555 0.4634 0.050 Uiso 1 1 d . . .
O3 O -0.0880(3) 0.2545(2) 0.60911(12) 0.0323(4) Uani 1 1 d . . .
O4 O -0.2398(3) 0.5306(2) 0.52236(14) 0.0393(5) Uani 1 1 d . . .
O5 O 0.5020(2) 0.1531(2) 0.41326(12) 0.0306(4) Uani 1 1 d . . .
O6 O 0.2252(3) 0.1249(2) 0.33651(12) 0.0321(4) Uani 1 1 d . . .
O7 O 0.2950(2) 0.0714(2) 0.53422(13) 0.0306(4) Uani 1 1 d . . .
O8 O 0.2559(3) 0.4179(2) 0.29774(13) 0.0366(5) Uani 1 1 d . . .
O9 O 0.5352(3) 0.1566(3) 0.03299(16) 0.0430(5) Uani 1 1 d . . .
O10 O 0.2891(3) 0.0543(3) 0.02022(14) 0.0377(5) Uani 1 1 d . . .
O11 O 0.2828(3) 0.0982(2) 0.20006(12) 0.0359(5) Uani 1 1 d . . .
O12 O 0.2034(3) 0.4434(3) -0.03800(14) 0.0436(6) Uani 1 1 d . . .
O13 O 0.3233(3) 0.3857(3) 0.16242(13) 0.0403(5) Uani 1 1 d . . .
O14 O 0.0187(3) 0.3622(3) 0.09635(15) 0.0504(6) Uani 1 1 d . . .
O15 O 0.4517(3) 0.4623(3) -0.17084(17) 0.0529(6) Uani 1 1 d . . .
O16 O -0.4645(3) 0.4822(3) 0.36851(17) 0.0538(6) Uani 1 1 d . . .
O17 O 0.4846(4) -0.1882(4) 0.3554(2) 0.0693(8) Uani 1 1 d . . .
N1 N -0.1221(3) 0.9295(3) 0.21353(15) 0.0299(5) Uani 1 1 d . . .
N2 N -0.0949(3) 1.0815(3) 0.35997(16) 0.0325(5) Uani 1 1 d . . .
H2NA H -0.0219 0.9849 0.3585 0.050 Uiso 1 1 d . . .
H2NB H -0.1793 1.0755 0.3945 0.050 Uiso 1 1 d . . .
H2NC H -0.0558 1.1446 0.3830 0.050 Uiso 1 1 d . . .
N3 N 0.2451(3) 0.7857(3) 0.22069(18) 0.0395(6) Uani 1 1 d . . .
H3NA H 0.1931 0.7596 0.2692 0.050 Uiso 1 1 d . . .
H3NB H 0.3407 0.7022 0.2206 0.050 Uiso 1 1 d . . .
H3NC H 0.2646 0.8883 0.2181 0.050 Uiso 1 1 d . . .
N4 N -0.1612(3) 0.6629(3) 0.34378(16) 0.0391(6) Uani 1 1 d . . .
H4NA H -0.1055 0.7167 0.3513 0.050 Uiso 1 1 d . . .
H4NB H -0.1521 0.5835 0.3770 0.050 Uiso 1 1 d . . .
H4NC H -0.2719 0.7328 0.3600 0.050 Uiso 1 1 d . . .
C1 C 0.2614(3) 0.1729(3) 0.26066(17) 0.0265(5) Uani 1 1 d . . .
C2 C 0.2817(3) 0.3411(3) 0.23838(18) 0.0290(6) Uani 1 1 d . . .
C3 C 0.5590(3) 0.0247(3) 0.46474(16) 0.0240(5) Uani 1 1 d . . .
C4 C 0.0538(4) 0.5239(4) -0.03896(18) 0.0349(7) Uani 1 1 d . . .
C5 C 0.5704(3) 0.0300(4) 0.00383(17) 0.0311(6) Uani 1 1 d . . .
C6 C -0.2308(4) 1.0886(4) 0.2307(2) 0.0388(7) Uani 1 1 d . . .
H6A H -0.3222 1.0756 0.2672 0.047 Uiso 1 1 calc R . .
H6B H -0.2736 1.1578 0.1771 0.047 Uiso 1 1 calc R . .
C7 C -0.1482(4) 1.1710(4) 0.2731(2) 0.0392(7) Uani 1 1 d . . .
H7A H -0.0541 1.1805 0.2378 0.047 Uiso 1 1 calc R . .
H7B H -0.2231 1.2794 0.2770 0.047 Uiso 1 1 calc R . .
C8 C -0.0068(4) 0.9444(4) 0.14032(19) 0.0361(7) Uani 1 1 d . . .
H8A H 0.0178 1.0411 0.1380 0.043 Uiso 1 1 calc R . .
H8B H -0.0581 0.9565 0.0877 0.043 Uiso 1 1 calc R . .
C9 C 0.1506(4) 0.7995(4) 0.1463(2) 0.0389(7) Uani 1 1 d . . .
H9A H 0.1259 0.7019 0.1520 0.047 Uiso 1 1 calc R . .
H9B H 0.2164 0.8092 0.0941 0.047 Uiso 1 1 calc R . .
C10 C -0.2142(4) 0.8299(4) 0.20038(19) 0.0398(7) Uani 1 1 d . . .
H10A H -0.2052 0.8230 0.1403 0.048 Uiso 1 1 calc R . .
H10B H -0.3285 0.8832 0.2150 0.048 Uiso 1 1 calc R . .
C11 C -0.1551(5) 0.6589(4) 0.2533(2) 0.0474(8) Uani 1 1 d . . .
H11A H -0.2231 0.6016 0.2437 0.057 Uiso 1 1 calc R . .
H11B H -0.0441 0.6010 0.2351 0.057 Uiso 1 1 calc R . .

loop_
_atom_site_aniso_label
_atom_site_aniso_U_11
_atom_site_aniso_U_22
_atom_site_aniso_U_33
_atom_site_aniso_U_23
_atom_site_aniso_U_13
_atom_site_aniso_U_12
Mn1 0.0232(2) 0.0226(2) 0.0240(2) -0.00550(15) -0.00030(15) -0.00537(15)
Mn2 0.0356(3) 0.0321(2) 0.0258(2) -0.00670(18) -0.00043(18) -0.00554(19)
P1 0.0214(3) 0.0216(3) 0.0230(3) -0.0051(2) -0.0013(2) -0.0071(2)
O1 0.0242(10) 0.0547(13) 0.0288(10) -0.0085(9) 0.0019(8) -0.0095(9)
O2 0.0376(12) 0.0448(12) 0.0452(12) -0.0076(10) -0.0052(10) -0.0249(10)
O3 0.0378(11) 0.0313(10) 0.0255(10) -0.0012(8) -0.0044(8) -0.0109(9)
O4 0.0468(13) 0.0240(10) 0.0447(12) -0.0113(9) -0.0163(10) -0.0031(9)
O5 0.0265(10) 0.0279(10) 0.0324(10) 0.0022(8) -0.0004(8) -0.0084(8)
O6 0.0405(12) 0.0347(10) 0.0250(10) -0.0054(8) 0.0017(8) -0.0189(9)
O7 0.0209(9) 0.0316(10) 0.0324(10) 0.0003(8) 0.0019(8) -0.0057(8)
O8 0.0549(14) 0.0274(10) 0.0283(10) -0.0082(8) 0.0006(9) -0.0147(9)
O9 0.0371(12) 0.0435(12) 0.0549(14) -0.0234(11) 0.0029(10) -0.0153(10)
O10 0.0288(11) 0.0461(12) 0.0401(12) -0.0180(10) 0.0020(9) -0.0109(9)
O11 0.0537(14) 0.0307(10) 0.0260(10) -0.0073(8) -0.0025(9) -0.0167(10)
O12 0.0316(12) 0.0460(13) 0.0380(12) 0.0037(10) 0.0039(9) -0.0044(10)
O13 0.0631(15) 0.0366(11) 0.0270(10) -0.0069(9) 0.0060(10) -0.0260(11)
O14 0.0396(13) 0.0499(14) 0.0405(13) 0.0132(11) 0.0028(10) -0.0047(11)
O15 0.0428(14) 0.0616(16) 0.0580(16) -0.0224(13) 0.0055(12) -0.0188(12)
O16 0.0520(16) 0.0560(15) 0.0583(16) -0.0063(12) -0.0108(12) -0.0248(13)
O17 0.0564(18) 0.0586(17) 0.087(2) -0.0072(16) -0.0062(16) -0.0165(14)
N1 0.0291(12) 0.0322(12) 0.0269(12) -0.0018(9) -0.0019(9) -0.0108(10)
N2 0.0334(13) 0.0344(13) 0.0331(13) -0.0084(10) 0.0059(10) -0.0169(11)
N3 0.0337(14) 0.0334(13) 0.0484(15) -0.0048(11) -0.0003(12) -0.0105(11)
N4 0.0493(16) 0.0408(14) 0.0306(13) 0.0039(11) -0.0072(12) -0.0241(13)
C1 0.0245(13) 0.0248(12) 0.0293(14) -0.0048(10) -0.0035(10) -0.0074(10)
C2 0.0301(14) 0.0252(13) 0.0301(14) -0.0044(11) -0.0029(11) -0.0081(11)
C3 0.0227(13) 0.0256(13) 0.0256(13) -0.0064(10) 0.0005(10) -0.0103(10)
C4 0.0354(16) 0.0355(15) 0.0291(15) -0.0033(12) 0.0035(12) -0.0102(13)
C5 0.0306(15) 0.0379(15) 0.0246(13) -0.0059(11) -0.0018(11) -0.0115(12)
C6 0.0310(16) 0.0396(17) 0.0384(17) -0.0065(13) -0.0049(13) -0.0034(13)
C7 0.0457(18) 0.0322(15) 0.0381(16) -0.0059(13) 0.0007(14) -0.0131(14)
C8 0.0402(17) 0.0382(16) 0.0272(14) -0.0030(12) 0.0020(12) -0.0133(13)
C9 0.0412(18) 0.0368(16) 0.0391(17) -0.0109(13) 0.0079(14) -0.0148(14)
C10 0.0466(19) 0.0488(18) 0.0283(15) 0.0022(13) -0.0111(13) -0.0241(15)
C11 0.058(2) 0.0471(19) 0.0428(18) -0.0091(15) -0.0036(16) -0.0241(17)

loop_
_atom_type_symbol
_atom_type_description
_atom_type_scat_dispersion_real
_atom_type_scat_dispersion_imag
_atom_type_scat_source
C C 0.0033 0.0016 'International Tables Vol C Tables 4.2.6.8 and 6.1.1.4'
H H 0.0000 0.0000 'International Tables Vol C Tables 4.2.6.8 and 6.1.1.4'
N N 0.0061 0.0033 'International Tables Vol C Tables 4.2.6.8 and 6.1.1.4'
O O 0.0106 0.0060 'International Tables Vol C Tables 4.2.6.8 and 6.1.1.4'
P P 0.1023 0.0942 'International Tables Vol C Tables 4.2.6.8 and 6.1.1.4'
Mn Mn 0.3368 0.7283 'International Tables Vol C Tables 4.2.6.8 and 6.1.1.4'

loop_
_geom_angle_atom_site_label_1
_geom_angle_atom_site_label_2
_geom_angle_atom_site_label_3
_geom_angle
_geom_angle_site_symmetry_1
_geom_angle_site_symmetry_3
_geom_angle_publ_flag
O4 Mn1 O1 99.06(9) 2_566 . ?
O4 Mn1 O7 104.67(8) 2_566 . ?
O1 Mn1 O7 93.96(8) . . ?
O4 Mn1 O6 161.54(8) 2_566 . ?
O1 Mn1 O6 86.62(8) . . ?
O7 Mn1 O6 92.35(8) . . ?
O4 Mn1 O8 87.52(8) 2_566 . ?
O1 Mn1 O8 105.60(8) . . ?
O7 Mn1 O8 155.14(8) . . ?
O6 Mn1 O8 74.03(7) . . ?
O4 Mn1 O5 95.38(8) 2_566 . ?
O1 Mn1 O5 163.17(8) . . ?
O7 Mn1 O5 73.94(7) . . ?
O6 Mn1 O5 82.34(8) . . ?
O8 Mn1 O5 83.54(8) . . ?
O9 Mn2 O10 78.02(8) . . ?
O9 Mn2 O12 97.52(9) . . ?
O10 Mn2 O12 98.19(9) . . ?
O9 Mn2 O13 95.46(9) . . ?
O10 Mn2 O13 159.36(9) . . ?
O12 Mn2 O13 102.09(9) . . ?
O9 Mn2 O14 172.20(9) . . ?
O10 Mn2 O14 98.27(9) . . ?
O12 Mn2 O14 76.09(8) . . ?
O13 Mn2 O14 90.32(10) . . ?
O9 Mn2 O11 100.94(9) . . ?
O10 Mn2 O11 86.20(8) . . ?
O12 Mn2 O11 161.54(9) . . ?
O13 Mn2 O11 75.74(8) . . ?
O14 Mn2 O11 85.55(8) . . ?
O3 P1 O4 113.85(12) . . ?
O3 P1 O1 114.32(12) . . ?
O4 P1 O1 110.31(13) . . ?
O3 P1 O2 105.28(12) . . ?
O4 P1 O2 106.72(13) . . ?
O1 P1 O2 105.58(12) . . ?
P1 O1 Mn1 137.55(13) . . ?
P1 O2 H2O 113.5 . . ?
P1 O4 Mn1 141.72(13) . 2_566 ?
C3 O5 Mn1 114.32(16) . . ?
C1 O6 Mn1 115.15(17) . . ?
C3 O7 Mn1 117.56(16) 2_656 . ?
C2 O8 Mn1 115.18(18) . . ?
C5 O9 Mn2 113.70(19) . . ?
C5 O10 Mn2 113.73(18) 2_655 . ?
C1 O11 Mn2 112.41(17) . . ?
C4 O12 Mn2 115.64(18) . . ?
C2 O13 Mn2 113.59(18) . . ?
C4 O14 Mn2 114.8(2) 2_565 . ?
C6 N1 C10 112.0(3) . . ?
C6 N1 C8 111.7(2) . . ?
C10 N1 C8 110.9(2) . . ?
C7 N2 H2NA 111.6 . . ?
C7 N2 H2NB 111.1 . . ?
H2NA N2 H2NB 110.9 . . ?
C7 N2 H2NC 106.6 . . ?
H2NA N2 H2NC 112.3 . . ?
H2NB N2 H2NC 103.9 . . ?
C9 N3 H3NA 109.8 . . ?
C9 N3 H3NB 109.5 . . ?
H3NA N3 H3NB 104.9 . . ?
C9 N3 H3NC 110.3 . . ?
H3NA N3 H3NC 111.8 . . ?
H3NB N3 H3NC 110.3 . . ?
C11 N4 H4NA 108.9 . . ?
C11 N4 H4NB 118.8 . . ?
H4NA N4 H4NB 116.6 . . ?
C11 N4 H4NC 108.6 . . ?
H4NA N4 H4NC 101.0 . . ?
H4NB N4 H4NC 100.6 . . ?
O6 C1 O11 126.0(3) . . ?
O6 C1 C2 117.3(2) . . ?
O11 C1 C2 116.7(2) . . ?
O8 C2 O13 126.3(3) . . ?
O8 C2 C1 117.0(2) . . ?
O13 C2 C1 116.7(2) . . ?
O5 C3 O7 126.2(2) . 2_656 ?
O5 C3 C3 117.8(3) . 2_656 ?
O7 C3 C3 116.0(3) 2_656 2_656 ?
O14 C4 O12 126.5(3) 2_565 . ?
O14 C4 C4 116.6(3) 2_565 2_565 ?
O12 C4 C4 116.9(3) . 2_565 ?
O9 C5 O10 125.7(3) . 2_655 ?
O9 C5 C5 117.7(3) . 2_655 ?
O10 C5 C5 116.6(3) 2_655 2_655 ?
N1 C6 C7 113.6(3) . . ?
N1 C6 H6A 108.9 . . ?
C7 C6 H6A 108.9 . . ?
N1 C6 H6B 108.9 . . ?
C7 C6 H6B 108.9 . . ?
H6A C6 H6B 107.7 . . ?
N2 C7 C6 112.4(3) . . ?
N2 C7 H7A 109.1 . . ?
C6 C7 H7A 109.1 . . ?
N2 C7 H7B 109.1 . . ?
C6 C7 H7B 109.1 . . ?
H7A C7 H7B 107.9 . . ?
N1 C8 C9 112.5(2) . . ?
N1 C8 H8A 109.1 . . ?
C9 C8 H8A 109.1 . . ?
N1 C8 H8B 109.1 . . ?
C9 C8 H8B 109.1 . . ?
H8A C8 H8B 107.8 . . ?
N3 C9 C8 111.7(3) . . ?
N3 C9 H9A 109.3 . . ?
C8 C9 H9A 109.3 . . ?
N3 C9 H9B 109.3 . . ?
C8 C9 H9B 109.3 . . ?
H9A C9 H9B 107.9 . . ?
N1 C10 C11 113.5(3) . . ?
N1 C10 H10A 108.9 . . ?
C11 C10 H10A 108.9 . . ?
N1 C10 H10B 108.9 . . ?
C11 C10 H10B 108.9 . . ?
H10A C10 H10B 107.7 . . ?
N4 C11 C10 110.9(3) . . ?
N4 C11 H11A 109.5 . . ?
C10 C11 H11A 109.5 . . ?
N4 C11 H11B 109.5 . . ?
C10 C11 H11B 109.5 . . ?
H11A C11 H11B 108.0 . . ?

loop_
_geom_bond_atom_site_label_1
_geom_bond_atom_site_label_2
_geom_bond_distance
_geom_bond_site_symmetry_2
_geom_bond_publ_flag
Mn1 O4 2.087(2) 2_566 ?
Mn1 O1 2.123(2) . ?
Mn1 O7 2.1885(19) . ?
Mn1 O6 2.242(2) . ?
Mn1 O8 2.242(2) . ?
Mn1 O5 2.278(2) . ?
Mn2 O9 2.144(2) . ?
Mn2 O10 2.151(2) . ?
Mn2 O12 2.166(2) . ?
Mn2 O13 2.169(2) . ?
Mn2 O14 2.199(2) . ?
Mn2 O11 2.215(2) . ?
P1 O3 1.513(2) . ?
P1 O4 1.515(2) . ?
P1 O1 1.524(2) . ?
P1 O2 1.598(2) . ?
O2 H2O 0.9372 . ?
O4 Mn1 2.087(2) 2_566 ?
O5 C3 1.240(3) . ?
O6 C1 1.247(3) . ?
O7 C3 1.261(3) 2_656 ?
O8 C2 1.247(3) . ?
O9 C5 1.249(4) . ?
O10 C5 1.259(4) 2_655 ?
O11 C1 1.257(3) . ?
O12 C4 1.252(4) . ?
O13 C2 1.255(3) . ?
O14 C4 1.249(4) 2_565 ?
N1 C6 1.469(4) . ?
N1 C10 1.479(4) . ?
N1 C8 1.480(4) . ?
N2 C7 1.484(4) . ?
N2 H2NA 0.8772 . ?
N2 H2NB 0.8875 . ?
N2 H2NC 0.9208 . ?
N3 C9 1.490(4) . ?
N3 H3NA 0.8891 . ?
N3 H3NB 0.9011 . ?
N3 H3NC 0.9979 . ?
N4 C11 1.452(4) . ?
N4 H4NA 0.8430 . ?
N4 H4NB 0.7811 . ?
N4 H4NC 0.9892 . ?
C1 C2 1.561(4) . ?
C3 O7 1.261(3) 2_656 ?
C3 C3 1.556(5) 2_656 ?
C4 O14 1.249(4) 2_565 ?
C4 C4 1.565(6) 2_565 ?
C5 O10 1.259(4) 2_655 ?
C5 C5 1.558(6) 2_655 ?
C6 C7 1.512(5) . ?
C6 H6A 0.9700 . ?
C6 H6B 0.9700 . ?
C7 H7A 0.9700 . ?
C7 H7B 0.9700 . ?
C8 C9 1.514(4) . ?
C8 H8A 0.9700 . ?
C8 H8B 0.9700 . ?
C9 H9A 0.9700 . ?
C9 H9B 0.9700 . ?
C10 C11 1.526(5) . ?
C10 H10A 0.9700 . ?
C10 H10B 0.9700 . ?
C11 H11A 0.9700 . ?
C11 H11B 0.9700 . ?
